data_7160149
loop_
_publ_author_name
'Bera, Biman'
'Goswami, Upasi'
'Sk, Sujan'
'Bera, Mrinal K.'

_publ_section_title
;
 Carbonyldiimidazole (CDI) promoted direct and instantaneous
 thio-esterification of a carboxylic acid and thiol at ambient
 temperature.
;
_journal_issue 43
_journal_name_full 'Organic &amp; biomolecular chemistry'
_journal_page_first 8570
_journal_page_last 8574
_journal_paper_doi 10.1039/d4ob01376j
_journal_volume 22
_journal_year 2024
_chemical_formula_sum 'C3.85 H2.67 I0.3 O0.3 S0.3'
_chemical_formula_weight 100.79
_space_group_crystal_system monoclinic
_space_group_IT_number 14
_space_group_name_Hall '-P 2ybc'
_space_group_name_H-M_alt 'P 1 21/c 1'
_atom_sites_solution_hydrogens geom
_audit_creation_method SHELXL-2019/1
_audit_update_record
;
2024-03-11 deposited with the CCDC.	2024-09-23 downloaded from the CCDC.
;
_cell_angle_alpha 90
_cell_angle_beta 103.605(6)
_cell_angle_gamma 90
_cell_formula_units_Z 27
_cell_length_a 18.834(3)
_cell_length_b 7.9364(13)
_cell_length_c 17.557(3)
_cell_measurement_reflns_used 57729
_cell_measurement_temperature 298(2)
_cell_measurement_theta_max 24.854
_cell_measurement_theta_min 2.225
_cell_volume 2550.7(7)
_computing_structure_refinement 'SHELXL-2019/1 (Sheldrick, 2019)'
_diffrn_ambient_temperature 298(2)
_diffrn_measured_fraction_theta_full 0.999
_diffrn_measured_fraction_theta_max 0.999
_diffrn_measurement_device_type 'Bruker APEX-II CCD'
_diffrn_radiation_type MoK\a
_diffrn_radiation_wavelength 0.71073
_diffrn_reflns_av_R_equivalents 0.0695
_diffrn_reflns_av_unetI/netI 0.0330
_diffrn_reflns_Laue_measured_fraction_full 0.999
_diffrn_reflns_Laue_measured_fraction_max 0.999
_diffrn_reflns_limit_h_max 22
_diffrn_reflns_limit_h_min -22
_diffrn_reflns_limit_k_max 9
_diffrn_reflns_limit_k_min -9
_diffrn_reflns_limit_l_max 20
_diffrn_reflns_limit_l_min -20
_diffrn_reflns_number 57729
_diffrn_reflns_point_group_measured_fraction_full 0.999
_diffrn_reflns_point_group_measured_fraction_max 0.999
_diffrn_reflns_theta_full 24.854
_diffrn_reflns_theta_max 24.854
_diffrn_reflns_theta_min 2.225
_exptl_absorpt_coefficient_mu 2.650
_exptl_crystal_colour white
_exptl_crystal_density_diffrn 1.772
_exptl_crystal_description needle
_exptl_crystal_F_000 1312
_refine_diff_density_max 0.590
_refine_diff_density_min -0.804
_refine_diff_density_rms 0.153
_refine_ls_extinction_method none
_refine_ls_goodness_of_fit_ref 1.160
_refine_ls_hydrogen_treatment constr
_refine_ls_matrix_type full
_refine_ls_number_parameters 289
_refine_ls_number_reflns 4423
_refine_ls_number_restraints 0
_refine_ls_restrained_S_all 1.160
_refine_ls_R_factor_all 0.0723
_refine_ls_R_factor_gt 0.0494
_refine_ls_shift/su_max 0.000
_refine_ls_shift/su_mean 0.000
_refine_ls_structure_factor_coef Fsqd
_refine_ls_weighting_details 'w=1/[\s^2^(Fo^2^)+(0.1000P)^2^] where P=(Fo^2^+2Fc^2^)/3'
_refine_ls_weighting_scheme calc
_refine_ls_wR_factor_gt 0.1512
_refine_ls_wR_factor_ref 0.1699
_reflns_Friedel_coverage 0.000
_reflns_number_gt 3404
_reflns_number_total 4423
_reflns_threshold_expression 'I > 2\s(I)'
_cod_data_source_file d4ob01376j2.cif
_cod_data_source_block Thioester_0ma_a
_cod_depositor_comments 'Adding full bibliography for 7160149.cif.'
_cod_original_sg_symbol_H-M 'P 21/c'
_cod_original_formula_sum 'C3.85 H2.67 I0.30 O0.30 S0.30'
_cod_database_code 7160149
_shelx_shelxl_version_number 2019/1
_shelx_space_group_comment
;
The symmetry employed for this shelxl refinement is uniquely defined
by the following loop, which should always be used as a source of
symmetry information in preference to the above space-group names.
They are only intended as comments.
;

loop_
_space_group_symop_operation_xyz
'x, y, z'
'-x, y+1/2, -z+1/2'
'-x, -y, -z'
'x, -y-1/2, z-1/2'

loop_
_atom_site_label
_atom_site_type_symbol
_atom_site_fract_x
_atom_site_fract_y
_atom_site_fract_z
_atom_site_U_iso_or_equiv
_atom_site_adp_type
_atom_site_occupancy
_atom_site_site_symmetry_order
_atom_site_calc_flag
_atom_site_refinement_flags_posn
_atom_site_refinement_flags_adp
_atom_site_refinement_flags_occupancy
_atom_site_disorder_assembly
_atom_site_disorder_group
I1 I 0.29993(3) 0.56962(7) 0.36875(3) 0.0628(2) Uani 1 1 d . . . . .
I2 I 0.19421(3) 0.84425(7) 0.14025(3) 0.0746(2) Uani 1 1 d . . . . .
S1 S 0.56454(11) 0.5477(2) 0.42244(12) 0.0640(5) Uani 1 1 d . . . . .
S2 S 0.13666(14) 0.8105(3) 0.39353(11) 0.0760(7) Uani 1 1 d . . . . .
O1 O 0.4504(3) 0.6940(6) 0.3304(3) 0.0712(15) Uani 1 1 d . . . . .
O2 O 0.0923(3) 0.9579(6) 0.2563(3) 0.0697(15) Uani 1 1 d . . . . .
C1 C 0.5946(3) 0.7607(8) 0.4259(3) 0.0432(15) Uani 1 1 d . . . . .
C2 C 0.5807(4) 0.8675(9) 0.4821(4) 0.0580(18) Uani 1 1 d . . . . .
H2 H 0.554048 0.829586 0.517084 0.070 Uiso 1 1 calc R U . . .
C3 C 0.6062(4) 1.0308(9) 0.4868(4) 0.0596(18) Uani 1 1 d . . . . .
H3 H 0.596929 1.102539 0.525266 0.071 Uiso 1 1 calc R U . . .
C4 C 0.6450(4) 1.0880(9) 0.4353(5) 0.0613(19) Uani 1 1 d . . . . .
H4 H 0.662569 1.197972 0.438910 0.074 Uiso 1 1 calc R U . . .
C5 C 0.6580(4) 0.9822(10) 0.3781(4) 0.066(2) Uani 1 1 d . . . . .
H5 H 0.683272 1.021703 0.342201 0.079 Uiso 1 1 calc R U . . .
C6 C 0.6337(4) 0.8176(10) 0.3738(4) 0.0628(19) Uani 1 1 d . . . . .
H6 H 0.643653 0.745476 0.335841 0.075 Uiso 1 1 calc R U . . .
C7 C 0.4763(4) 0.5635(7) 0.3580(4) 0.0461(15) Uani 1 1 d . . . . .
C8 C 0.4391(4) 0.3960(7) 0.3418(4) 0.0448(14) Uani 1 1 d . . . . .
C9 C 0.3648(4) 0.3772(8) 0.3400(4) 0.0479(16) Uani 1 1 d . . . . .
C10 C 0.3323(4) 0.2185(9) 0.3245(4) 0.0583(19) Uani 1 1 d . . . . .
H10 H 0.283095 0.204425 0.323861 0.070 Uiso 1 1 calc R U . . .
C11 C 0.3733(5) 0.0817(9) 0.3101(4) 0.063(2) Uani 1 1 d . . . . .
H11 H 0.351282 -0.023122 0.298619 0.076 Uiso 1 1 calc R U . . .
C12 C 0.4458(5) 0.1006(8) 0.3126(4) 0.061(2) Uani 1 1 d . . . . .
H12 H 0.473416 0.007871 0.304797 0.073 Uiso 1 1 calc R U . . .
C13 C 0.4781(4) 0.2566(8) 0.3267(4) 0.0493(16) Uani 1 1 d . . . . .
H13 H 0.527026 0.268857 0.326063 0.059 Uiso 1 1 calc R U . . .
C14 C 0.1220(4) 1.0166(9) 0.4231(4) 0.0548(17) Uani 1 1 d . . . . .
C15 C 0.0533(5) 1.0693(10) 0.4239(5) 0.075(2) Uani 1 1 d . . . . .
H15 H 0.013894 0.996794 0.407292 0.090 Uiso 1 1 calc R U . . .
C16 C 0.0418(6) 1.2297(12) 0.4491(6) 0.092(3) Uani 1 1 d . . . . .
H16 H -0.005491 1.264128 0.448764 0.111 Uiso 1 1 calc R U . . .
C17 C 0.0972(6) 1.3362(10) 0.4740(5) 0.080(3) Uani 1 1 d . . . . .
H17 H 0.088507 1.442446 0.492204 0.096 Uiso 1 1 calc R U . . .
C18 C 0.1660(6) 1.2900(12) 0.4729(5) 0.086(3) Uani 1 1 d . . . . .
H18 H 0.204177 1.366061 0.488488 0.103 Uiso 1 1 calc R U . . .
C19 C 0.1800(5) 1.1276(11) 0.4482(5) 0.071(2) Uani 1 1 d . . . . .
H19 H 0.227435 1.094698 0.448596 0.086 Uiso 1 1 calc R U . . .
C20 C 0.1100(4) 0.8275(7) 0.2891(4) 0.0471(15) Uani 1 1 d . . . . .
C21 C 0.1133(3) 0.6620(8) 0.2506(4) 0.0470(15) Uani 1 1 d . . . . .
C22 C 0.0861(4) 0.5198(9) 0.2788(4) 0.0586(18) Uani 1 1 d . . . . .
H22 H 0.064274 0.529607 0.320896 0.070 Uiso 1 1 calc R U . . .
C23 C 0.0905(4) 0.3657(9) 0.2466(5) 0.067(2) Uani 1 1 d . . . . .
H23 H 0.071765 0.272337 0.267214 0.080 Uiso 1 1 calc R U . . .
C24 C 0.1214(5) 0.3453(9) 0.1852(5) 0.069(2) Uani 1 1 d . . . . .
H24 H 0.123961 0.238989 0.163779 0.083 Uiso 1 1 calc R U . . .
C25 C 0.1494(4) 0.4857(10) 0.1542(4) 0.0633(19) Uani 1 1 d . . . . .
H25 H 0.170885 0.473212 0.111887 0.076 Uiso 1 1 calc R U . . .
C26 C 0.1451(4) 0.6449(8) 0.1869(4) 0.0468(15) Uani 1 1 d . . . . .

loop_
_atom_site_aniso_label
_atom_site_aniso_U_11
_atom_site_aniso_U_22
_atom_site_aniso_U_33
_atom_site_aniso_U_23
_atom_site_aniso_U_13
_atom_site_aniso_U_12
I1 0.0472(3) 0.0663(4) 0.0728(4) 0.0014(2) 0.0101(3) 0.0061(2)
I2 0.0919(5) 0.0669(4) 0.0764(4) 0.0174(3) 0.0424(3) 0.0145(3)
S1 0.0628(12) 0.0489(10) 0.0683(13) 0.0067(9) -0.0088(10) -0.0048(8)
S2 0.1151(18) 0.0584(12) 0.0507(11) -0.0027(9) 0.0119(12) 0.0289(11)
O1 0.052(3) 0.042(3) 0.109(4) 0.015(3) -0.002(3) -0.002(2)
O2 0.110(4) 0.043(3) 0.061(3) 0.002(2) 0.028(3) 0.016(3)
C1 0.040(4) 0.043(3) 0.041(3) 0.003(3) -0.001(3) -0.005(3)
C2 0.064(5) 0.065(5) 0.045(4) 0.003(3) 0.011(4) -0.010(4)
C3 0.059(5) 0.059(4) 0.057(4) -0.011(3) 0.006(4) 0.002(4)
C4 0.053(4) 0.058(4) 0.067(5) 0.006(4) 0.003(4) -0.011(3)
C5 0.063(5) 0.083(5) 0.056(4) 0.002(4) 0.022(4) -0.023(4)
C6 0.061(5) 0.078(5) 0.051(4) -0.016(4) 0.015(4) -0.010(4)
C7 0.051(4) 0.039(3) 0.052(4) 0.002(3) 0.019(3) 0.003(3)
C8 0.048(4) 0.043(3) 0.040(3) 0.006(3) 0.004(3) -0.002(3)
C9 0.057(4) 0.043(3) 0.041(4) 0.003(3) 0.006(3) -0.004(3)
C10 0.072(5) 0.054(4) 0.048(4) 0.008(3) 0.013(4) -0.015(4)
C11 0.080(6) 0.048(4) 0.056(5) -0.001(3) 0.005(4) -0.018(4)
C12 0.098(6) 0.029(3) 0.052(4) 0.001(3) 0.008(4) 0.000(4)
C13 0.057(4) 0.045(4) 0.047(4) 0.002(3) 0.012(3) 0.009(3)
C14 0.067(5) 0.054(4) 0.041(4) -0.009(3) 0.009(3) 0.005(4)
C15 0.066(5) 0.073(5) 0.080(6) -0.035(4) 0.006(4) -0.007(4)
C16 0.090(7) 0.088(7) 0.090(6) -0.029(6) 0.003(5) 0.029(6)
C17 0.116(8) 0.056(5) 0.063(5) -0.012(4) 0.011(6) -0.009(5)
C18 0.111(8) 0.079(6) 0.068(6) -0.008(5) 0.022(6) -0.046(6)
C19 0.068(5) 0.093(6) 0.057(5) -0.001(4) 0.022(4) 0.002(5)
C20 0.062(4) 0.038(3) 0.045(4) 0.000(3) 0.018(3) 0.006(3)
C21 0.044(4) 0.048(4) 0.045(4) 0.001(3) 0.003(3) 0.012(3)
C22 0.068(5) 0.052(4) 0.056(4) 0.003(3) 0.013(4) 0.008(4)
C23 0.080(6) 0.041(4) 0.076(5) 0.001(4) 0.012(5) 0.002(4)
C24 0.078(6) 0.044(4) 0.076(6) -0.014(4) 0.002(5) 0.018(4)
C25 0.070(5) 0.063(5) 0.055(4) -0.007(4) 0.011(4) 0.017(4)
C26 0.048(4) 0.046(4) 0.043(4) 0.001(3) 0.004(3) 0.013(3)

loop_
_atom_type_symbol
_atom_type_description
_atom_type_scat_dispersion_real
_atom_type_scat_dispersion_imag
_atom_type_scat_source
C C 0.0033 0.0016 'International Tables Vol C Tables 4.2.6.8 and 6.1.1.4'
H H 0.0000 0.0000 'International Tables Vol C Tables 4.2.6.8 and 6.1.1.4'
I I -0.4742 1.8119 'International Tables Vol C Tables 4.2.6.8 and 6.1.1.4'
O O 0.0106 0.0060 'International Tables Vol C Tables 4.2.6.8 and 6.1.1.4'
S S 0.1246 0.1234 'International Tables Vol C Tables 4.2.6.8 and 6.1.1.4'

loop_
_geom_angle_atom_site_label_1
_geom_angle_atom_site_label_2
_geom_angle_atom_site_label_3
_geom_angle
_geom_angle_site_symmetry_1
_geom_angle_site_symmetry_3
_geom_angle_publ_flag
C1 S1 C7 101.3(3) . . ?
C14 S2 C20 101.9(3) . . ?
C2 C1 C6 119.8(6) . . ?
C2 C1 S1 119.9(5) . . ?
C6 C1 S1 120.3(5) . . ?
C1 C2 C3 120.1(7) . . ?
C4 C3 C2 120.3(7) . . ?
C3 C4 C5 119.7(7) . . ?
C4 C5 C6 120.4(7) . . ?
C1 C6 C5 119.7(7) . . ?
O1 C7 C8 124.2(6) . . ?
O1 C7 S1 123.2(5) . . ?
C8 C7 S1 112.5(4) . . ?
C13 C8 C9 118.8(6) . . ?
C13 C8 C7 119.9(6) . . ?
C9 C8 C7 121.2(6) . . ?
C8 C9 C10 119.3(6) . . ?
C8 C9 I1 123.7(5) . . ?
C10 C9 I1 116.8(5) . . ?
C11 C10 C9 120.1(7) . . ?
C12 C11 C10 120.2(7) . . ?
C11 C12 C13 120.1(7) . . ?
C12 C13 C8 121.3(7) . . ?
C15 C14 C19 118.6(7) . . ?
C15 C14 S2 120.3(6) . . ?
C19 C14 S2 121.1(6) . . ?
C14 C15 C16 120.5(8) . . ?
C17 C16 C15 121.2(10) . . ?
C16 C17 C18 120.2(9) . . ?
C17 C18 C19 120.3(8) . . ?
C14 C19 C18 119.2(8) . . ?
O2 C20 C21 125.8(6) . . ?
O2 C20 S2 122.6(5) . . ?
C21 C20 S2 111.6(4) . . ?
C22 C21 C26 118.3(6) . . ?
C22 C21 C20 120.1(6) . . ?
C26 C21 C20 121.5(6) . . ?
C23 C22 C21 121.6(7) . . ?
C24 C23 C22 121.3(8) . . ?
C23 C24 C25 119.3(7) . . ?
C24 C25 C26 119.8(7) . . ?
C21 C26 C25 119.7(6) . . ?
C21 C26 I2 123.5(5) . . ?
C25 C26 I2 116.7(5) . . ?

loop_
_geom_bond_atom_site_label_1
_geom_bond_atom_site_label_2
_geom_bond_distance
_geom_bond_site_symmetry_2
_geom_bond_publ_flag
I1 C9 2.090(7) . ?
I2 C26 2.094(7) . ?
S1 C1 1.779(6) . ?
S1 C7 1.781(7) . ?
S2 C14 1.757(7) . ?
S2 C20 1.789(7) . ?
O1 C7 1.197(7) . ?
O2 C20 1.193(7) . ?
C1 C2 1.372(9) . ?
C1 C6 1.379(9) . ?
C2 C3 1.378(9) . ?
C3 C4 1.368(10) . ?
C4 C5 1.373(11) . ?
C5 C6 1.380(10) . ?
C7 C8 1.499(8) . ?
C8 C13 1.387(9) . ?
C8 C9 1.400(9) . ?
C9 C10 1.400(9) . ?
C10 C11 1.391(11) . ?
C11 C12 1.363(11) . ?
C12 C13 1.376(9) . ?
C14 C15 1.363(11) . ?
C14 C19 1.392(11) . ?
C15 C16 1.382(11) . ?
C16 C17 1.334(13) . ?
C17 C18 1.350(13) . ?
C18 C19 1.404(12) . ?
C20 C21 1.484(8) . ?
C21 C22 1.379(9) . ?
C21 C26 1.395(9) . ?
C22 C23 1.358(9) . ?
C23 C24 1.349(11) . ?
C24 C25 1.397(11) . ?
C25 C26 1.398(9) . ?
